data_1504311
loop_
_publ_author_name
'Zhao, Jun-Feng'
'Tjan, Teguh-Budiono W'
'Tan, Boon-Hong'
'Loh, Teck-Peng'

_publ_section_title
;
 Highly enantioselective ketone-ene reactions of trifluoropyruvate:
 significant counterion effect of the In(III)-pybox complex.
;
_journal_issue 24
_journal_name_full 'Organic letters'
_journal_page_first 5714
_journal_page_last 5716
_journal_paper_doi 10.1021/ol902507x
_journal_volume 11
_journal_year 2009
_chemical_absolute_configuration ad
_chemical_formula_moiety 'C13 H12 Cl F3 O3'
_chemical_formula_sum 'C13 H12 Cl F3 O3'
_chemical_formula_weight 308.68
_chemical_name_systematic
;

 ?

;
_space_group_IT_number 19
_symmetry_cell_setting orthorhombic
_symmetry_space_group_name_Hall 'P 2ac 2ab'
_symmetry_space_group_name_H-M 'P 21 21 21'
_atom_sites_solution_hydrogens geom
_atom_sites_solution_primary direct
_atom_sites_solution_secondary difmap
_audit_creation_method SHELXL-97
_cell_angle_alpha 90.00
_cell_angle_beta 90.00
_cell_angle_gamma 90.00
_cell_formula_units_Z 4
_cell_length_a 6.7916(6)
_cell_length_b 8.2807(7)
_cell_length_c 23.6999(19)
_cell_measurement_reflns_used 7582
_cell_measurement_temperature 173(2)
_cell_measurement_theta_max 29.52
_cell_measurement_theta_min 3.00
_cell_volume 1332.86(19)
_computing_cell_refinement 'Bruker SMART'
_computing_data_collection 'Bruker SMART'
_computing_data_reduction 'Bruker SAINT'
_computing_molecular_graphics 'Bruker SHELXTL'
_computing_publication_material 'Bruker SHELXTL'
_computing_structure_refinement 'SHELXL-97 (Sheldrick, 1997)'
_computing_structure_solution 'SHELXS-97 (Sheldrick, 1990)'
_diffrn_ambient_temperature 173(2)
_diffrn_measured_fraction_theta_full 0.995
_diffrn_measured_fraction_theta_max 0.995
_diffrn_measurement_device_type 'CCD area detector'
_diffrn_measurement_method 'phi and omega scans'
_diffrn_radiation_monochromator graphite
_diffrn_radiation_source 'fine-focus sealed tube'
_diffrn_radiation_type MoK\a
_diffrn_radiation_wavelength 0.71073
_diffrn_reflns_av_R_equivalents 0.0550
_diffrn_reflns_av_sigmaI/netI 0.0433
_diffrn_reflns_limit_h_max 10
_diffrn_reflns_limit_h_min -10
_diffrn_reflns_limit_k_max 10
_diffrn_reflns_limit_k_min -12
_diffrn_reflns_limit_l_max 36
_diffrn_reflns_limit_l_min -36
_diffrn_reflns_number 22683
_diffrn_reflns_theta_full 33.16
_diffrn_reflns_theta_max 33.16
_diffrn_reflns_theta_min 1.72
_exptl_absorpt_coefficient_mu 0.326
_exptl_absorpt_correction_T_max 0.8806
_exptl_absorpt_correction_T_min 0.8698
_exptl_absorpt_correction_type multi-scan
_exptl_absorpt_process_details sadabs
_exptl_crystal_colour colourless
_exptl_crystal_density_diffrn 1.538
_exptl_crystal_density_method 'not measured'
_exptl_crystal_description block
_exptl_crystal_F_000 632
_exptl_crystal_size_max 0.44
_exptl_crystal_size_mid 0.40
_exptl_crystal_size_min 0.40
_refine_diff_density_max 0.446
_refine_diff_density_min -0.396
_refine_diff_density_rms 0.155
_refine_ls_abs_structure_details 'Flack H D (1983), Acta Cryst. A39, 876-881'
_refine_ls_abs_structure_Flack 0.01(7)
_refine_ls_extinction_method none
_refine_ls_goodness_of_fit_ref 1.058
_refine_ls_hydrogen_treatment constr
_refine_ls_matrix_type full
_refine_ls_number_parameters 183
_refine_ls_number_reflns 5052
_refine_ls_number_restraints 0
_refine_ls_restrained_S_all 1.058
_refine_ls_R_factor_all 0.0538
_refine_ls_R_factor_gt 0.0407
_refine_ls_shift/su_max 0.001
_refine_ls_shift/su_mean 0.000
_refine_ls_structure_factor_coef Fsqd
_refine_ls_weighting_details 'calc w=1/[\s^2^(Fo^2^)+(0.0794P)^2^+0.0000P] where P=(Fo^2^+2Fc^2^)/3'
_refine_ls_weighting_scheme calc
_refine_ls_wR_factor_gt 0.1175
_refine_ls_wR_factor_ref 0.1318
_reflns_number_gt 4195
_reflns_number_total 5052
_reflns_threshold_expression >2sigma(I)
_cod_data_source_file ol902507x_si_002.cif
_cod_data_source_block ltp146
_cod_depositor_comments
;
The following automatic conversions were performed:

'_symmetry_cell_setting' value 'Orthorhombic' changed to
'orthorhombic' according to
/home/saulius/struct/CIF-dictionaries/cif_core.dic dictionary named
'cif_core.dic' version 2.4.2 from 2011-04-26.

Automatic conversion script
Id: cif_fix_values 1715 2011-07-08 13:25:40Z adriana 
;
_cod_original_sg_symbol_H-M P2(1)2(1)2(1)
_cod_database_code 1504311

loop_
_symmetry_equiv_pos_as_xyz
'x, y, z'
'-x+1/2, -y, z+1/2'
'-x, y+1/2, -z+1/2'
'x+1/2, -y+1/2, -z'

loop_
_atom_site_label
_atom_site_type_symbol
_atom_site_fract_x
_atom_site_fract_y
_atom_site_fract_z
_atom_site_U_iso_or_equiv
_atom_site_adp_type
_atom_site_occupancy
_atom_site_symmetry_multiplicity
_atom_site_calc_flag
_atom_site_refinement_flags
C1 C 0.7509(3) 0.7129(2) 0.26947(7) 0.0332(4) Uani 1 1 d .
C2 C 0.7607(3) 0.6092(3) 0.31490(7) 0.0359(4) Uani 1 1 d .
H2 H 0.8726 0.5421 0.3204 0.043 Uiso 1 1 calc R
C3 C 0.6036(2) 0.6048(2) 0.35252(6) 0.0300(3) Uani 1 1 d .
H3 H 0.6098 0.5348 0.3842 0.036 Uiso 1 1 calc R
C4 C 0.4382(2) 0.70032(18) 0.34475(5) 0.0218(2) Uani 1 1 d .
C5 C 0.4350(2) 0.8061(2) 0.29879(6) 0.0276(3) Uani 1 1 d .
H5 H 0.3245 0.8747 0.2933 0.033 Uiso 1 1 calc R
C6 C 0.5912(3) 0.8121(2) 0.26102(7) 0.0334(3) Uani 1 1 d .
H6 H 0.5878 0.8839 0.2298 0.040 Uiso 1 1 calc R
C7 C 0.2680(2) 0.68798(19) 0.38420(6) 0.0229(3) Uani 1 1 d .
C8 C 0.2026(3) 0.5448(2) 0.40110(7) 0.0347(4) Uani 1 1 d .
H8A H 0.2644 0.4490 0.3880 0.042 Uiso 1 1 calc R
H8B H 0.0940 0.5383 0.4263 0.042 Uiso 1 1 calc R
C9 C 0.1740(2) 0.84184(17) 0.40530(6) 0.0211(2) Uani 1 1 d .
H9A H 0.0415 0.8169 0.4204 0.025 Uiso 1 1 calc R
H9B H 0.1576 0.9175 0.3733 0.025 Uiso 1 1 calc R
C10 C 0.29765(19) 0.92426(17) 0.45182(5) 0.0188(2) Uani 1 1 d .
C11 C 0.1850(2) 1.07345(19) 0.47404(6) 0.0245(3) Uani 1 1 d .
C12 C 0.4993(2) 0.97735(18) 0.42968(5) 0.0196(2) Uani 1 1 d .
C13 C 0.6689(2) 1.1405(2) 0.36511(7) 0.0324(3) Uani 1 1 d .
H13A H 0.7525 1.1887 0.3943 0.049 Uiso 1 1 calc R
H13B H 0.6436 1.2202 0.3354 0.049 Uiso 1 1 calc R
H13C H 0.7356 1.0465 0.3488 0.049 Uiso 1 1 calc R
Cl1 Cl 0.94557(8) 0.71691(9) 0.22152(2) 0.05902(18) Uani 1 1 d .
F1 F 0.03026(15) 1.02842(13) 0.50450(4) 0.0353(2) Uani 1 1 d .
F2 F 0.30061(17) 1.16283(14) 0.50780(5) 0.0421(3) Uani 1 1 d .
F3 F 0.11972(16) 1.16996(12) 0.43311(4) 0.0354(2) Uani 1 1 d .
O1 O 0.33724(17) 0.82418(14) 0.49813(4) 0.0268(2) Uani 1 1 d .
H1 H 0.2349 0.7732 0.5070 0.040 Uiso 1 1 calc R
O2 O 0.65284(16) 0.92191(15) 0.44553(5) 0.0302(3) Uani 1 1 d .
O3 O 0.48437(15) 1.09042(14) 0.38988(4) 0.0252(2) Uani 1 1 d .

loop_
_atom_site_aniso_label
_atom_site_aniso_U_11
_atom_site_aniso_U_22
_atom_site_aniso_U_33
_atom_site_aniso_U_23
_atom_site_aniso_U_13
_atom_site_aniso_U_12
C1 0.0280(7) 0.0407(10) 0.0308(7) -0.0104(7) 0.0079(6) -0.0056(7)
C2 0.0296(8) 0.0418(10) 0.0362(8) -0.0080(7) 0.0017(6) 0.0094(7)
C3 0.0325(8) 0.0297(8) 0.0279(7) 0.0004(6) -0.0003(6) 0.0073(6)
C4 0.0233(6) 0.0225(7) 0.0195(5) -0.0022(5) -0.0009(4) 0.0007(5)
C5 0.0285(7) 0.0309(8) 0.0235(5) 0.0036(6) 0.0005(5) 0.0027(6)
C6 0.0376(8) 0.0385(9) 0.0242(6) 0.0016(6) 0.0033(6) -0.0044(7)
C7 0.0248(6) 0.0224(7) 0.0215(5) -0.0017(5) 0.0003(5) -0.0005(5)
C8 0.0425(10) 0.0265(8) 0.0350(8) -0.0016(6) 0.0088(7) -0.0057(7)
C9 0.0163(5) 0.0243(7) 0.0228(5) -0.0012(5) -0.0011(4) -0.0009(5)
C10 0.0179(5) 0.0177(6) 0.0208(5) 0.0024(4) -0.0004(4) -0.0008(4)
C11 0.0221(6) 0.0229(7) 0.0285(6) -0.0020(5) 0.0048(5) -0.0017(5)
C12 0.0171(5) 0.0191(6) 0.0226(5) 0.0035(4) -0.0013(4) -0.0012(4)
C13 0.0232(6) 0.0375(9) 0.0363(7) 0.0091(7) 0.0072(6) -0.0066(6)
Cl1 0.0438(3) 0.0752(4) 0.0580(3) -0.0125(3) 0.0291(2) -0.0076(2)
F1 0.0317(5) 0.0354(6) 0.0389(5) -0.0048(4) 0.0177(4) -0.0033(4)
F2 0.0391(6) 0.0353(6) 0.0518(6) -0.0220(5) -0.0003(5) -0.0073(5)
F3 0.0348(5) 0.0251(5) 0.0464(5) 0.0077(4) 0.0080(4) 0.0109(4)
O1 0.0289(5) 0.0260(6) 0.0253(4) 0.0098(4) -0.0040(4) -0.0060(4)
O2 0.0188(5) 0.0328(6) 0.0391(6) 0.0118(5) -0.0038(4) 0.0017(4)
O3 0.0181(4) 0.0274(5) 0.0302(5) 0.0108(4) 0.0020(4) -0.0004(4)

loop_
_atom_type_symbol
_atom_type_description
_atom_type_scat_dispersion_real
_atom_type_scat_dispersion_imag
_atom_type_scat_source
C C 0.0033 0.0016 'International Tables Vol C Tables 4.2.6.8 and 6.1.1.4'
H H 0.0000 0.0000 'International Tables Vol C Tables 4.2.6.8 and 6.1.1.4'
O O 0.0106 0.0060 'International Tables Vol C Tables 4.2.6.8 and 6.1.1.4'
F F 0.0171 0.0103 'International Tables Vol C Tables 4.2.6.8 and 6.1.1.4'
Cl Cl 0.1484 0.1585 'International Tables Vol C Tables 4.2.6.8 and 6.1.1.4'

loop_
_geom_angle_atom_site_label_1
_geom_angle_atom_site_label_2
_geom_angle_atom_site_label_3
_geom_angle
C6 C1 C2 121.58(15)
C6 C1 Cl1 119.45(14)
C2 C1 Cl1 118.96(14)
C1 C2 C3 118.67(16)
C4 C3 C2 121.44(15)
C3 C4 C5 118.29(13)
C3 C4 C7 120.41(13)
C5 C4 C7 121.29(13)
C6 C5 C4 120.83(14)
C1 C6 C5 119.15(15)
C8 C7 C4 120.66(14)
C8 C7 C9 120.79(13)
C4 C7 C9 118.54(13)
C7 C9 C10 112.28(11)
O1 C10 C12 105.45(11)
O1 C10 C9 113.70(11)
C12 C10 C9 111.63(11)
O1 C10 C11 107.50(11)
C12 C10 C11 109.28(11)
C9 C10 C11 109.09(11)
F1 C11 F3 107.51(12)
F1 C11 F2 107.06(12)
F3 C11 F2 107.31(13)
F1 C11 C10 110.64(12)
F3 C11 C10 113.33(11)
F2 C11 C10 110.72(12)
O2 C12 O3 123.83(13)
O2 C12 C10 124.08(12)
O3 C12 C10 112.08(11)
C12 O3 C13 115.03(12)

loop_
_geom_bond_atom_site_label_1
_geom_bond_atom_site_label_2
_geom_bond_distance
C1 C6 1.376(3)
C1 C2 1.379(3)
C1 Cl1 1.7437(16)
C2 C3 1.391(2)
C3 C4 1.386(2)
C4 C5 1.398(2)
C4 C7 1.4906(19)
C5 C6 1.389(2)
C7 C8 1.328(2)
C7 C9 1.510(2)
C9 C10 1.5449(18)
C10 O1 1.4015(16)
C10 C12 1.5312(18)
C10 C11 1.546(2)
C11 F1 1.3283(17)
C11 F3 1.3326(18)
C11 F2 1.3435(17)
C12 O2 1.1995(17)
C12 O3 1.3330(17)
C13 O3 1.4444(18)
